data_2106091
loop_
_publ_author_name
'Faggiani, R.'
'Lock, C.J.L.'
'Poce, J.'

_publ_section_title
;
 The structure of ammonium pertechnetate at 295, 208 and 141K
;
_journal_name_full 'Acta Crystallographica B (24,1968-38,1982)'
_journal_page_first 231
_journal_page_last 233
_journal_volume 36
_journal_year 1980
_chemical_formula_sum 'H4 N O4 Tc'
_chemical_name_systematic 'N H4 Tc O4'
_space_group_IT_number 88
_symmetry_space_group_name_Hall '-I 4ad'
_symmetry_space_group_name_H-M 'I 41/a :2'
_cell_angle_alpha 90
_cell_angle_beta 90
_cell_angle_gamma 90
_cell_formula_units_Z 4
_cell_length_a 5.775
_cell_length_b 5.775
_cell_length_c 13.252
_cell_volume 441.962
_citation_journal_id_ASTM ACBCAR
_cod_data_source_file Faggiani_ACBCAR_1980_591.cif
_cod_data_source_block H4N1O4Tc1
_cod_original_cell_volume 441.9625
_cod_original_formula_sum 'H4 N1 O4 Tc1'
_cod_database_code 2106091

loop_
_symmetry_equiv_pos_as_xyz
x,y,z
-y+3/4,x+1/4,z+1/4
-x+1/2,-y,z+1/2
y+3/4,-x+3/4,z+3/4
-x,-y,-z
y-3/4,-x-1/4,-z-1/4
x-1/2,y,-z-1/2
-y-3/4,x-3/4,-z-3/4
x+1/2,y+1/2,z+1/2
-y+5/4,x+3/4,z+3/4
-x+1,-y+1/2,z+1
y+5/4,-x+5/4,z+5/4
-x+1/2,-y+1/2,-z+1/2
y-1/4,-x+1/4,-z+1/4
x,y+1/2,-z
-y-1/4,x-1/4,-z-1/4

loop_
_atom_site_label
_atom_site_type_symbol
_atom_site_fract_x
_atom_site_fract_y
_atom_site_fract_z
_atom_site_occupancy
_atom_site_U_iso_or_equiv
H1 H+1 0.109 0.224 0.593 1 0.0
Tc1 Tc+7 0 0.25 0.125 1 0.0
N1 N-3 0 0.25 0.625 1 0.0
O1 O-2 0.0991 0.4706 0.1985 1 0.0
